data_7720609
loop_
_publ_author_name
'Kashem, Habiba Binte'
'Muhit, Md Abdullah Al'
'Smith, Hope Eden'
'Gabilondo, Eric A.'
'Halasyamani, P. Shiv'
'Zur Loye, Hans-Conrad'

_publ_section_title
;
 Centrosymmetric to noncentrosymmetric structure transition of the
 RbREP<sub>2</sub>Se<sub>6</sub> (RE = La-Nd, Sm, Ho-Yb) series: crystal
 growth, magnetic and optical properties.
;
_journal_issue 13
_journal_name_full 'Dalton transactions (Cambridge, England : 2003)'
_journal_page_first 5388
_journal_page_last 5396
_journal_paper_doi 10.1039/d6dt00254d
_journal_volume 55
_journal_year 2026
_chemical_formula_moiety 'Nd P2 Rb Se6'
_chemical_formula_sum 'Nd P2 Rb Se6'
_chemical_formula_weight 765.41
_space_group_crystal_system orthorhombic
_space_group_IT_number 19
_space_group_name_Hall 'P 2ac 2ab'
_space_group_name_H-M_alt 'P 21 21 21'
_atom_sites_solution_primary dual
_audit_creation_date 2025-09-03
_audit_creation_method
;
Olex2 1.5
(compiled 2025.07.13 svn.rb7424aed for OlexSys, GUI svn.r7314)
;
_audit_update_record
;
2026-01-08 deposited with the CCDC.	2026-03-05 downloaded from the CCDC.
;
_cell_angle_alpha 90
_cell_angle_beta 90
_cell_angle_gamma 90
_cell_formula_units_Z 4
_cell_length_a 6.84110(10)
_cell_length_b 7.54360(10)
_cell_length_c 21.8006(4)
_cell_measurement_reflns_used 9881
_cell_measurement_temperature 297.00
_cell_measurement_theta_max 36.24
_cell_measurement_theta_min 3.12
_cell_volume 1125.05(3)
_computing_cell_refinement 'SAINT V8.40B (?, 2016)'
_computing_data_reduction 'SAINT V8.40B (?, 2016)'
_computing_molecular_graphics 'Olex2 1.5 (Dolomanov et al., 2009)'
_computing_publication_material 'Olex2 1.5 (Dolomanov et al., 2009)'
_computing_structure_refinement 'SHELXL 2019/3 (Sheldrick, 2015)'
_computing_structure_solution 'SHELXT 2018/2 (Sheldrick, 2018)'
_diffrn_ambient_temperature 297.00
_diffrn_measured_fraction_theta_full 0.999
_diffrn_measured_fraction_theta_max 0.993
_diffrn_measurement_device_type 'Bruker APEX-II CCD'
_diffrn_measurement_method '\f and \w scans'
_diffrn_radiation_type MoK\a
_diffrn_radiation_wavelength 0.71073
_diffrn_reflns_av_R_equivalents 0.0540
_diffrn_reflns_av_unetI/netI 0.0287
_diffrn_reflns_Laue_measured_fraction_full 0.999
_diffrn_reflns_Laue_measured_fraction_max 0.993
_diffrn_reflns_limit_h_max 11
_diffrn_reflns_limit_h_min -11
_diffrn_reflns_limit_k_max 12
_diffrn_reflns_limit_k_min -12
_diffrn_reflns_limit_l_max 36
_diffrn_reflns_limit_l_min -36
_diffrn_reflns_number 61127
_diffrn_reflns_point_group_measured_fraction_full 1.000
_diffrn_reflns_point_group_measured_fraction_max 0.991
_diffrn_reflns_theta_full 25.242
_diffrn_reflns_theta_max 36.673
_diffrn_reflns_theta_min 2.857
_diffrn_standards_number 0
_exptl_absorpt_coefficient_mu 28.543
_exptl_absorpt_correction_T_max 0.2740
_exptl_absorpt_correction_T_min 0.1713
_exptl_absorpt_correction_type multi-scan
_exptl_absorpt_process_details
;
SADABS-2016/2 (Bruker,2016/2) was used for absorption correction.
wR2(int) was 0.1157 before and 0.0609 after correction.
The Ratio of minimum to maximum transmission is 0.6252.
The \l/2 correction factor is Not present.
;
_exptl_crystal_colour light-green
_exptl_crystal_density_diffrn 4.519
_exptl_crystal_description plate
_exptl_crystal_F_000 1324
_exptl_crystal_size_max 0.04
_exptl_crystal_size_mid 0.03
_exptl_crystal_size_min 0.01
_refine_diff_density_max 0.829
_refine_diff_density_min -0.808
_refine_diff_density_rms 0.194
_refine_ls_abs_structure_details
;
 Refined as an inversion twin.
;
_refine_ls_abs_structure_Flack 0.032(10)
_refine_ls_extinction_coef 0.00026(4)
_refine_ls_extinction_expression Fc^*^=kFc[1+0.001xFc^2^\l^3^/sin(2\q)]^-1/4^
_refine_ls_extinction_method 'SHELXL-2019/2 (Sheldrick 2019)'
_refine_ls_goodness_of_fit_ref 1.056
_refine_ls_hydrogen_treatment undef
_refine_ls_matrix_type full
_refine_ls_number_parameters 93
_refine_ls_number_reflns 5545
_refine_ls_number_restraints 0
_refine_ls_restrained_S_all 1.056
_refine_ls_R_factor_all 0.0300
_refine_ls_R_factor_gt 0.0219
_refine_ls_shift/su_max 0.002
_refine_ls_shift/su_mean 0.000
_refine_ls_structure_factor_coef Fsqd
_refine_ls_weighting_details 'w=1/[\s^2^(Fo^2^)+(0.0008P)^2^+0.7129P] where P=(Fo^2^+2Fc^2^)/3'
_refine_ls_weighting_scheme calc
_refine_ls_wR_factor_gt 0.0305
_refine_ls_wR_factor_ref 0.0322
_reflns_Friedel_coverage 0.751
_reflns_Friedel_fraction_full 1.000
_reflns_Friedel_fraction_max 0.988
_reflns_number_gt 4942
_reflns_number_total 5545
_reflns_threshold_expression 'I > 2\s(I)'
_cod_data_source_file d6dt00254d2.cif
_cod_data_source_block RbNdP2Se6
_cod_depositor_comments 'Adding full bibliography for 7720608--7720616.cif.'
_cod_database_code 7720609
_shelx_shelxl_version_number 2019/3
_shelx_space_group_comment
;
The symmetry employed for this shelxl refinement is uniquely defined
by the following loop, which should always be used as a source of
symmetry information in preference to the above space-group names.
They are only intended as comments.
;
_olex2_refinement_description
;
1. Twinned data refinement
 Scales: 0.968(10)
 0.032(10)
;
_olex2_submission_special_instructions 'No special instructions were received'

loop_
_space_group_symop_operation_xyz
'x, y, z'
'-x+1/2, -y, z+1/2'
'-x, y+1/2, -z+1/2'
'x+1/2, -y+1/2, -z'

loop_
_atom_site_label
_atom_site_type_symbol
_atom_site_fract_x
_atom_site_fract_y
_atom_site_fract_z
_atom_site_U_iso_or_equiv
_atom_site_adp_type
_atom_site_occupancy
_atom_site_site_symmetry_order
_atom_site_calc_flag
_atom_site_refinement_flags_posn
_atom_site_refinement_flags_adp
_atom_site_refinement_flags_occupancy
_atom_site_disorder_assembly
_atom_site_disorder_group
Nd1 Nd 0.71580(3) 0.17995(2) 0.74882(2) 0.01401(4) Uani 1 1 d . . . . .
Se5 Se 0.56595(7) 0.87474(5) 0.66536(2) 0.01522(8) Uani 1 1 d . . . . .
Se6 Se 1.08094(6) 0.77100(6) 0.62815(2) 0.01670(8) Uani 1 1 d . . . . .
Se2 Se 0.42746(7) 0.37114(5) 0.66504(2) 0.01591(8) Uani 1 1 d . . . . .
Se3 Se 0.89977(6) 0.24607(5) 0.62147(2) 0.01733(9) Uani 1 1 d . . . . .
Se4 Se 0.85609(6) 0.56359(5) 0.75669(2) 0.01586(7) Uani 1 1 d . . . . .
Se1 Se 0.63335(7) 0.54155(6) 0.51809(2) 0.02235(9) Uani 1 1 d . . . . .
Rb1 Rb 0.13863(8) 0.47610(7) 0.49661(2) 0.03437(11) Uani 1 1 d . . . . .
P1 P 0.68517(15) 0.45384(13) 0.61004(4) 0.01296(18) Uani 1 1 d . . . . .
P2 P 0.80528(14) 0.67843(13) 0.66462(4) 0.01246(17) Uani 1 1 d . . . . .

loop_
_atom_site_aniso_label
_atom_site_aniso_U_11
_atom_site_aniso_U_22
_atom_site_aniso_U_33
_atom_site_aniso_U_23
_atom_site_aniso_U_13
_atom_site_aniso_U_12
Nd1 0.01557(8) 0.01309(7) 0.01336(8) 0.00047(9) 0.00076(9) 0.00039(6)
Se5 0.01481(19) 0.01374(18) 0.01712(18) -0.00040(15) 0.00106(17) 0.00070(16)
Se6 0.01524(18) 0.02068(19) 0.01416(18) 0.00106(15) 0.00200(15) -0.00324(16)
Se2 0.01314(19) 0.01630(18) 0.01830(19) 0.00016(15) 0.00123(17) -0.00049(17)
Se3 0.0176(2) 0.01781(19) 0.01661(19) 0.00117(15) 0.00203(15) 0.00401(16)
Se4 0.01820(16) 0.01730(16) 0.01208(17) 0.00058(14) -0.00064(15) -0.00439(13)
Se1 0.0238(2) 0.0295(2) 0.01381(17) 0.00378(16) -0.00334(16) 0.00014(19)
Rb1 0.0294(2) 0.0376(3) 0.0361(3) -0.0059(2) 0.0089(2) 0.0011(2)
P1 0.0135(4) 0.0136(4) 0.0118(4) -0.0002(3) -0.0011(3) -0.0003(4)
P2 0.0125(4) 0.0127(4) 0.0122(4) -0.0006(3) 0.0003(3) -0.0011(4)

loop_
_atom_type_symbol
_atom_type_description
_atom_type_scat_dispersion_real
_atom_type_scat_dispersion_imag
_atom_type_scat_source
Nd Nd -0.1943 3.0179 'International Tables Vol C Tables 4.2.6.8 and 6.1.1.4'
P P 0.1023 0.0942 'International Tables Vol C Tables 4.2.6.8 and 6.1.1.4'
Rb Rb -0.9393 2.9676 'International Tables Vol C Tables 4.2.6.8 and 6.1.1.4'
Se Se -0.0929 2.2259 'International Tables Vol C Tables 4.2.6.8 and 6.1.1.4'

loop_
_geom_angle_atom_site_label_1
_geom_angle_atom_site_label_2
_geom_angle_atom_site_label_3
_geom_angle
_geom_angle_site_symmetry_1
_geom_angle_site_symmetry_3
_geom_angle_publ_flag
Se5 Nd1 Se5 120.366(9) 3_646 1_545 ?
Se5 Nd1 Se6 69.340(12) 3_646 3_746 ?
Se5 Nd1 Se2 78.152(13) 3_646 3_646 ?
Se5 Nd1 Se2 72.449(10) 1_545 3_646 ?
Se5 Nd1 Se3 136.739(12) 3_646 . ?
Se6 Nd1 Se5 144.980(13) 3_746 1_545 ?
Se6 Nd1 Se2 77.727(12) 3_746 3_646 ?
Se2 Nd1 Se5 74.450(10) . 3_646 ?
Se2 Nd1 Se5 77.670(13) . 1_545 ?
Se2 Nd1 Se6 134.724(13) . 3_746 ?
Se2 Nd1 Se2 120.370(9) . 3_646 ?
Se2 Nd1 Se3 69.450(12) . . ?
Se2 Nd1 Se4 77.809(12) . . ?
Se2 Nd1 Se4 136.969(13) . 3_746 ?
Se3 Nd1 Se5 74.208(12) . 1_545 ?
Se3 Nd1 Se6 124.017(13) . 3_746 ?
Se3 Nd1 Se2 141.478(13) . 3_646 ?
Se4 Nd1 Se5 73.065(11) . 3_646 ?
Se4 Nd1 Se5 139.840(13) 3_746 3_646 ?
Se4 Nd1 Se5 94.599(12) 3_746 1_545 ?
Se4 Nd1 Se5 146.976(13) . 1_545 ?
Se4 Nd1 Se6 66.436(11) . 3_746 ?
Se4 Nd1 Se6 70.611(11) 3_746 3_746 ?
Se4 Nd1 Se2 139.949(13) . 3_646 ?
Se4 Nd1 Se2 96.264(12) 3_746 3_646 ?
Se4 Nd1 Se3 76.669(11) . . ?
Se4 Nd1 Se3 67.729(11) 3_746 . ?
Se4 Nd1 Se4 88.468(8) . 3_746 ?
Nd1 Se5 Nd1 101.855(13) 3_656 1_565 ?
Nd1 Se5 Rb1 143.624(17) 3_656 4_566 ?
Nd1 Se5 Rb1 106.619(14) 1_565 4_566 ?
P2 Se5 Nd1 98.60(3) . 3_656 ?
P2 Se5 Nd1 104.86(3) . 1_565 ?
P2 Se5 Rb1 95.53(3) . 4_566 ?
Nd1 Se6 Rb1 119.762(16) 3_756 1_655 ?
P2 Se6 Nd1 90.09(3) . 3_756 ?
P2 Se6 Rb1 100.74(3) . 1_655 ?
Nd1 Se2 Nd1 101.185(13) . 3_656 ?
P1 Se2 Nd1 86.72(3) . . ?
P1 Se2 Nd1 111.17(3) . 3_656 ?
Nd1 Se3 Rb1 159.668(16) . 1_655 ?
Nd1 Se3 Rb1 111.725(16) . 4_556 ?
Rb1 Se3 Rb1 84.734(12) 4_556 1_655 ?
P1 Se3 Nd1 86.79(3) . . ?
P1 Se3 Rb1 82.66(3) . 1_655 ?
P1 Se3 Rb1 85.24(3) . 4_556 ?
Nd1 Se4 Nd1 124.782(14) . 3_756 ?
P2 Se4 Nd1 105.70(3) . . ?
P2 Se4 Nd1 90.14(3) . 3_756 ?
Rb1 Se1 Rb1 157.50(2) . 1_655 ?
Rb1 Se1 Rb1 170.220(19) 4_566 4_556 ?
Rb1 Se1 Rb1 80.818(14) 1_655 4_556 ?
Rb1 Se1 Rb1 98.063(17) . 4_566 ?
Rb1 Se1 Rb1 81.688(15) . 4_556 ?
Rb1 Se1 Rb1 96.789(17) 1_655 4_566 ?
P1 Se1 Rb1 85.34(3) . 1_655 ?
P1 Se1 Rb1 112.85(3) . 4_566 ?
P1 Se1 Rb1 104.19(3) . . ?
P1 Se1 Rb1 76.52(3) . 4_556 ?
Se5 Rb1 Se1 102.795(14) 4_466 4_456 ?
Se5 Rb1 Rb1 109.598(16) 4_466 4_556 ?
Se5 Rb1 Rb1 98.464(15) 4_466 4_456 ?
Se5 Rb1 P1 72.898(17) 4_466 4_456 ?
Se5 Rb1 P1 119.80(2) 4_466 1_455 ?
Se6 Rb1 Se5 122.959(17) 1_455 4_466 ?
Se6 Rb1 Se1 57.375(12) 1_455 4_466 ?
Se6 Rb1 Se1 132.106(16) 1_455 4_456 ?
Se6 Rb1 Rb1 118.852(17) 1_455 4_556 ?
Se6 Rb1 Rb1 109.240(15) 1_455 4_456 ?
Se6 Rb1 P1 163.43(2) 1_455 4_456 ?
Se6 Rb1 P1 56.779(17) 1_455 1_455 ?
Se3 Rb1 Se5 142.629(18) 1_455 4_466 ?
Se3 Rb1 Se5 61.620(12) 4_456 4_466 ?
Se3 Rb1 Se6 155.615(19) 4_456 1_455 ?
Se3 Rb1 Se6 69.662(13) 1_455 1_455 ?
Se3 Rb1 Se3 123.085(15) 4_456 1_455 ?
Se3 Rb1 Se1 58.355(12) 4_456 4_456 ?
Se3 Rb1 Se1 114.283(16) 4_456 4_466 ?
Se3 Rb1 Se1 122.632(16) 1_455 4_466 ?
Se3 Rb1 Se1 65.127(12) 1_455 4_456 ?
Se3 Rb1 Rb1 92.584(17) 4_456 4_456 ?
Se3 Rb1 Rb1 48.201(10) 4_456 4_556 ?
Se3 Rb1 Rb1 47.065(11) 1_455 4_456 ?
Se3 Rb1 Rb1 87.599(17) 1_455 4_556 ?
Se3 Rb1 P1 145.48(2) 4_456 1_455 ?
Se3 Rb1 P1 94.836(19) 1_455 4_456 ?
Se3 Rb1 P1 32.560(16) 4_456 4_456 ?
Se3 Rb1 P1 32.683(16) 1_455 1_455 ?
Se1 Rb1 Se5 67.426(13) 4_466 4_466 ?
Se1 Rb1 Se5 87.299(15) 1_455 4_466 ?
Se1 Rb1 Se5 102.441(16) . 4_466 ?
Se1 Rb1 Se6 72.790(13) 1_455 1_455 ?
Se1 Rb1 Se6 84.969(15) . 1_455 ?
Se1 Rb1 Se3 61.580(12) 1_455 1_455 ?
Se1 Rb1 Se3 114.162(17) . 1_455 ?
Se1 Rb1 Se3 130.969(18) 1_455 4_456 ?
Se1 Rb1 Se3 70.904(14) . 4_456 ?
Se1 Rb1 Se1 99.361(17) . 4_456 ?
Se1 Rb1 Se1 170.216(19) 4_466 4_456 ?
Se1 Rb1 Se1 83.058(15) . 4_466 ?
Se1 Rb1 Se1 98.134(17) 1_455 4_456 ?
Se1 Rb1 Se1 82.089(15) 1_455 4_466 ?
Se1 Rb1 Se1 157.50(2) . 1_455 ?
Se1 Rb1 Rb1 53.340(8) . 4_556 ?
Se1 Rb1 Rb1 135.459(15) 4_466 4_556 ?
Se1 Rb1 Rb1 142.115(19) 1_455 4_556 ?
Se1 Rb1 Rb1 142.245(19) . 4_456 ?
Se1 Rb1 Rb1 134.327(15) 4_466 4_456 ?
Se1 Rb1 Rb1 53.161(8) 1_455 4_456 ?
Se1 Rb1 Rb1 46.021(14) 4_456 4_556 ?
Se1 Rb1 Rb1 44.973(14) 4_456 4_456 ?
Se1 Rb1 P1 95.11(2) 4_466 1_455 ?
Se1 Rb1 P1 139.19(2) 4_466 4_456 ?
Se1 Rb1 P1 105.59(2) 1_455 4_456 ?
Se1 Rb1 P1 133.43(2) . 1_455 ?
Se1 Rb1 P1 31.331(15) 4_456 4_456 ?
Se1 Rb1 P1 96.70(2) . 4_456 ?
Se1 Rb1 P1 32.499(16) 1_455 1_455 ?
Se1 Rb1 P1 90.089(19) 4_456 1_455 ?
Rb1 Rb1 Rb1 90.102(17) 4_556 4_456 ?
P1 Rb1 Rb1 52.387(18) 4_456 4_556 ?
P1 Rb1 Rb1 120.26(2) 1_455 4_556 ?
P1 Rb1 Rb1 52.997(15) 1_455 4_456 ?
P1 Rb1 Rb1 60.147(19) 4_456 4_456 ?
P1 Rb1 P1 112.93(2) 1_455 4_456 ?
Se2 P1 Rb1 91.31(3) . 4_556 ?
Se2 P1 Rb1 165.47(4) . 1_655 ?
Se2 P1 P2 102.60(5) . . ?
Se3 P1 Se2 105.85(4) . . ?
Se3 P1 Rb1 62.20(3) . 4_556 ?
Se3 P1 Rb1 64.66(3) . 1_655 ?
Se3 P1 P2 103.85(5) . . ?
Se1 P1 Se2 117.44(5) . . ?
Se1 P1 Se3 116.39(5) . . ?
Se1 P1 Rb1 62.16(3) . 1_655 ?
Se1 P1 Rb1 72.14(3) . 4_556 ?
Se1 P1 P2 109.04(5) . . ?
Rb1 P1 Rb1 74.616(19) 1_655 4_556 ?
P2 P1 Rb1 90.70(4) . 1_655 ?
P2 P1 Rb1 162.90(5) . 4_556 ?
Se5 P2 Se4 111.86(4) . . ?
Se5 P2 P1 103.92(5) . . ?
Se6 P2 Se5 115.65(5) . . ?
Se6 P2 Se4 108.84(4) . . ?
Se6 P2 P1 111.77(5) . . ?
Se4 P2 P1 104.16(5) . . ?

loop_
_geom_bond_atom_site_label_1
_geom_bond_atom_site_label_2
_geom_bond_distance
_geom_bond_site_symmetry_2
_geom_bond_publ_flag
Nd1 Se5 3.1085(5) 1_545 ?
Nd1 Se5 3.0618(5) 3_646 ?
Nd1 Se6 3.0982(5) 3_746 ?
Nd1 Se2 3.0508(5) . ?
Nd1 Se2 3.1486(5) 3_646 ?
Nd1 Se3 3.0887(5) . ?
Nd1 Se4 3.0598(4) 3_746 ?
Nd1 Se4 3.0538(4) . ?
Se5 Rb1 3.7391(7) 4_566 ?
Se5 P2 2.2077(11) . ?
Se6 Rb1 3.6508(6) 1_655 ?
Se6 P2 2.1624(11) . ?
Se2 P1 2.2215(11) . ?
Se3 Rb1 3.5534(6) 4_556 ?
Se3 Rb1 3.6183(6) 1_655 ?
Se3 P1 2.1619(11) . ?
Se4 P2 2.2137(10) . ?
Se1 Rb1 3.5230(7) 1_655 ?
Se1 Rb1 3.6529(7) 4_566 ?
Se1 Rb1 3.4521(8) . ?
Se1 Rb1 3.9182(7) 4_556 ?
Se1 P1 2.1406(10) . ?
Rb1 Rb1 4.8331(7) 4_456 ?
Rb1 Rb1 4.8331(7) 4_556 ?
Rb1 P1 3.9708(11) 1_455 ?
Rb1 P1 4.0032(11) 4_456 ?
P1 P2 2.2274(14) . ?

loop_
_twin_individual_id
_twin_individual_mass_fraction_refined
1 0.968(10)
2 0.032(10)
